data_1552388
loop_
_publ_author_name
'Petty, Anthony J.'
'Ai, Qianxiang'
'Sorli, Jeni C.'
'Haneef, Hamna F.'
'Purdum, Geoffrey E.'
'Boehm, Alex'
'Granger, Devin B.'
'Gu, Kaichen'
'Rubinger, Carla Patricia Lacerda'
'Parkin, Sean R.'
'Graham, Kenneth R.'
'Jurchescu, Oana D.'
'Loo, Yueh-Lin'
'Risko, Chad'
'Anthony, John E.'

_publ_section_title
;
 Computationally aided design of a high-performance organic semiconductor:
 the development of a universal crystal engineering core
;
_journal_name_full 'Chemical Science'
_journal_paper_doi 10.1039/C9SC02930C
_journal_year 2019
_chemical_formula_moiety 'C64 H78 S6 Si2'
_chemical_formula_sum 'C64 H78 S6 Si2'
_chemical_formula_weight 1095.80
_space_group_crystal_system monoclinic
_space_group_IT_number 14
_space_group_name_Hall '-P 2yn'
_space_group_name_H-M_alt 'P 1 21/n 1'
_symmetry_space_group_name_Hall '-P 2yn'
_symmetry_space_group_name_H-M 'P 1 21/n 1'
_atom_sites_solution_hydrogens difmap
_atom_sites_solution_primary direct
_atom_sites_solution_secondary difmap
_audit_creation_method 'SHELXL-2017 and CIFFIX/1'
_audit_update_record
;
2019-06-13 deposited with the CCDC.    2019-09-30 downloaded from the CCDC.
;
_cell_angle_alpha 90
_cell_angle_beta 91.721(1)
_cell_angle_gamma 90
_cell_formula_units_Z 2
_cell_length_a 10.2642(2)
_cell_length_b 17.5914(4)
_cell_length_c 16.7475(4)
_cell_measurement_reflns_used 9604
_cell_measurement_temperature 90.0(2)
_cell_measurement_theta_max 68.04
_cell_measurement_theta_min 3.64
_cell_volume 3022.59(12)
_computing_cell_refinement '<i>APEX2</i> (Bruker-AXS, 2006)'
_computing_data_collection '<i>APEX2</i> (Bruker-AXS, 2006)'
_computing_data_reduction '<i>APEX2</i> (Bruker-AXS, 2006)'
_computing_molecular_graphics '<i>XP in SHELXTL</i> (Sheldrick, 2008)'
_computing_publication_material '<i>SHELX</i> (Sheldrick, 2008) and <i>CIFFIX</i> (Parkin, 2013)'
_computing_structure_refinement '<i>SHELXL-2016/6</i> (Sheldrick, 2015b)'
_computing_structure_solution '<i>SHELXT</i> (Sheldrick, 2015a)'
_diffrn_ambient_temperature 90.0(2)
_diffrn_detector_area_resol_mean 5.6
_diffrn_measured_fraction_theta_full 0.993
_diffrn_measured_fraction_theta_max 0.989
_diffrn_measurement_device_type 'Bruker X8 Proteum diffractometer'
_diffrn_measurement_method '\f and \w scans'
_diffrn_radiation_type CuK\a
_diffrn_radiation_wavelength 1.54178
_diffrn_reflns_av_R_equivalents 0.0697
_diffrn_reflns_av_unetI/netI 0.0447
_diffrn_reflns_Laue_measured_fraction_full 0.993
_diffrn_reflns_Laue_measured_fraction_max 0.989
_diffrn_reflns_limit_h_max 12
_diffrn_reflns_limit_h_min -8
_diffrn_reflns_limit_k_max 18
_diffrn_reflns_limit_k_min -21
_diffrn_reflns_limit_l_max 20
_diffrn_reflns_limit_l_min -20
_diffrn_reflns_number 39722
_diffrn_reflns_point_group_measured_fraction_full 0.993
_diffrn_reflns_point_group_measured_fraction_max 0.989
_diffrn_reflns_theta_full 67.679
_diffrn_reflns_theta_max 68.398
_diffrn_reflns_theta_min 3.645
_diffrn_source 'fine-focus rotating anode'
_exptl_absorpt_coefficient_mu 2.750
_exptl_absorpt_correction_T_max 0.907
_exptl_absorpt_correction_T_min 0.695
_exptl_absorpt_correction_type multi-scan
_exptl_absorpt_process_details '<i>SADABS</i> (Krause et al., 2015)'
_exptl_crystal_colour yellow-orange
_exptl_crystal_density_diffrn 1.204
_exptl_crystal_description needle
_exptl_crystal_F_000 1172
_exptl_crystal_size_max 0.180
_exptl_crystal_size_mid 0.030
_exptl_crystal_size_min 0.020
_refine_diff_density_max 0.523
_refine_diff_density_min -0.615
_refine_diff_density_rms 0.062
_refine_ls_extinction_method none
_refine_ls_goodness_of_fit_ref 1.043
_refine_ls_hydrogen_treatment constr
_refine_ls_matrix_type full
_refine_ls_number_parameters 591
_refine_ls_number_reflns 5492
_refine_ls_number_restraints 1485
_refine_ls_restrained_S_all 1.036
_refine_ls_R_factor_all 0.0968
_refine_ls_R_factor_gt 0.0667
_refine_ls_shift/su_max 0.001
_refine_ls_shift/su_mean 0.000
_refine_ls_structure_factor_coef Fsqd
_refine_ls_weighting_details 'w=1/[\s^2^(Fo^2^)+(0.0946P)^2^+3.9246P] where P=(Fo^2^+2Fc^2^)/3'
_refine_ls_weighting_scheme calc
_refine_ls_wR_factor_gt 0.1767
_refine_ls_wR_factor_ref 0.2010
_reflns_Friedel_coverage 0.000
_reflns_number_gt 3845
_reflns_number_total 5492
_reflns_threshold_expression 'I > 2\s(I)'
_cod_data_source_file c9sc02930c2.cif
_cod_data_source_block x16282
_cod_database_code 1552388
_shelx_shelxl_version_number 2017/1
_shelx_space_group_comment
; 
The symmetry employed for this shelxl refinement is uniquely defined 
by the following loop, which should always be used as a source of 
symmetry information in preference to the above space-group names. 
They are only intended as comments. 
;
_shelx_estimated_absorpt_t_min 0.637
_shelx_estimated_absorpt_t_max 0.947
_exptl_absorpt_special_details
; 
In addition to absorption, multi-scan techniques also correct other slowly 
varying changes in scale factor over reciprocal space, such as those caused 
by x-ray beam inhomogeneity, goniometer imperfection, crystal decomposition, 
crystal longer than the x-ray beam cross section, absorption by the crystal 
mount etc.  These account, by and large, for much of the difference between 
estimated values of Tmin and Tmax and the _exptl_absorpt_correction_ values. 
;

loop_
_space_group_symop_operation_xyz
'x, y, z'
'-x+1/2, y+1/2, -z+1/2'
'-x, -y, -z'
'x-1/2, -y-1/2, z-1/2'

loop_
_atom_site_label
_atom_site_type_symbol
_atom_site_fract_x
_atom_site_fract_y
_atom_site_fract_z
_atom_site_U_iso_or_equiv
_atom_site_adp_type
_atom_site_occupancy
_atom_site_site_symmetry_order
_atom_site_calc_flag
_atom_site_refinement_flags_posn
_atom_site_refinement_flags_adp
_atom_site_refinement_flags_occupancy
_atom_site_disorder_assembly
_atom_site_disorder_group
C1 C 0.4888(3) 0.46155(18) 0.4249(2) 0.0343(7) Uani 1 1 d D . . . .
C2 C 0.6022(8) 0.4605(7) 0.4734(7) 0.032(1) Uani 0.631(2) 1 d D U P A 1
S3 S 0.73660(16) 0.40988(11) 0.43916(11) 0.0344(4) Uani 0.631(2) 1 d D U P A 1
C4 C 0.8213(11) 0.4367(16) 0.5292(12) 0.0317(10) Uani 0.631(2) 1 d D U P A 1
C5 C 0.7487(8) 0.4817(5) 0.5725(5) 0.0373(19) Uani 0.631(2) 1 d D U P A 1
H5 H 0.784492 0.504789 0.619508 0.045 Uiso 0.631(2) 1 calc R U P A 1
C6 C 0.6160(14) 0.4958(13) 0.5483(10) 0.0308(14) Uani 0.631(2) 1 d D U P A 1
C7 C 0.954(2) 0.4126(11) 0.5441(8) 0.0291(14) Uani 0.631(2) 1 d . U P A 1
S8 S 1.04400(15) 0.44314(10) 0.62518(11) 0.0355(4) Uani 0.631(2) 1 d D U P A 1
C9 C 1.1782(11) 0.3929(9) 0.5997(7) 0.036(2) Uani 0.631(2) 1 d D U P A 1
C10 C 1.3003(9) 0.3887(8) 0.6342(6) 0.041(2) Uani 0.631(2) 1 d D U P A 1
H10 H 1.319411 0.416442 0.681740 0.049 Uiso 0.631(2) 1 calc R U P A 1
C11 C 1.3979(8) 0.3441(6) 0.6006(5) 0.0356(18) Uani 0.631(2) 1 d D U P A 1
C12 C 1.5350(7) 0.3332(4) 0.6313(4) 0.0391(16) Uani 0.631(2) 1 d D U P A 1
H12 H 1.571480 0.355264 0.678649 0.047 Uiso 0.631(2) 1 calc R U P A 1
C13 C 1.5990(6) 0.2868(6) 0.5812(5) 0.0419(14) Uani 0.631(2) 1 d D U P A 1
H13 H 1.686992 0.271865 0.590769 0.050 Uiso 0.631(2) 1 calc R U P A 1
S14 S 1.51292(15) 0.25832(10) 0.50250(11) 0.0445(5) Uani 0.631(2) 1 d D U P A 1
C15 C 1.3759(8) 0.3051(6) 0.5286(5) 0.0331(16) Uani 0.631(2) 1 d D U P A 1
C16 C 1.2555(9) 0.3080(8) 0.4896(7) 0.037(2) Uani 0.631(2) 1 d D U P A 1
H16 H 1.238051 0.282212 0.440587 0.044 Uiso 0.631(2) 1 calc R U P A 1
C17 C 1.1579(10) 0.3529(8) 0.5282(6) 0.035(2) Uani 0.631(2) 1 d D U P A 1
C18 C 1.0251(7) 0.3665(4) 0.4943(4) 0.0321(17) Uani 0.631(2) 1 d D U P A 1
H18 H 0.992822 0.346240 0.444998 0.039 Uiso 0.631(2) 1 calc R U P A 1
C6' C 0.615(2) 0.499(2) 0.5407(17) 0.0308(14) Uani 0.369(2) 1 d D U P A 2
S5' S 0.7540(3) 0.49176(18) 0.60395(19) 0.0298(7) Uani 0.369(2) 1 d D U P A 2
C4' C 0.8221(19) 0.438(3) 0.5245(18) 0.0317(10) Uani 0.369(2) 1 d D U P A 2
C3' C 0.7351(11) 0.4247(7) 0.4668(6) 0.031(3) Uani 0.369(2) 1 d D U P A 2
H3' H 0.757227 0.393270 0.423153 0.037 Uiso 0.369(2) 1 calc R U P A 2
C2' C 0.6070(12) 0.4574(11) 0.4692(12) 0.032(1) Uani 0.369(2) 1 d D U P A 2
C7' C 0.955(3) 0.410(2) 0.5317(15) 0.0291(14) Uani 0.369(2) 1 d . U P A 2
C8' C 1.0391(10) 0.4228(7) 0.5965(7) 0.037(3) Uani 0.369(2) 1 d D U P A 2
H8' H 1.016442 0.450893 0.642451 0.044 Uiso 0.369(2) 1 calc R U P A 2
C9' C 1.1687(15) 0.3876(15) 0.5853(10) 0.031(3) Uani 0.369(2) 1 d D U P A 2
C10' C 1.2746(12) 0.3908(12) 0.6447(10) 0.033(3) Uani 0.369(2) 1 d D U P A 2
H10' H 1.268257 0.416232 0.694539 0.040 Uiso 0.369(2) 1 calc R U P A 2
C11' C 1.3852(11) 0.3532(9) 0.6215(7) 0.027(3) Uani 0.369(2) 1 d D U P A 2
S12' S 1.5310(3) 0.3447(2) 0.6710(2) 0.0549(9) Uani 0.369(2) 1 d D U P A 2
C13' C 1.6002(10) 0.2978(11) 0.6001(9) 0.0419(14) Uani 0.369(2) 1 d D U P A 2
H13' H 1.690008 0.284742 0.602081 0.050 Uiso 0.369(2) 1 calc R U P A 2
C14' C 1.5187(10) 0.2789(7) 0.5376(6) 0.044(2) Uani 0.369(2) 1 d D U P A 2
H14' H 1.541638 0.248689 0.493233 0.053 Uiso 0.369(2) 1 calc R U P A 2
C15' C 1.3872(12) 0.3132(10) 0.5497(7) 0.031(3) Uani 0.369(2) 1 d D U P A 2
C16' C 1.2790(14) 0.3110(16) 0.4969(12) 0.040(4) Uani 0.369(2) 1 d D U P A 2
H16' H 1.284426 0.283218 0.448511 0.048 Uiso 0.369(2) 1 calc R U P A 2
C17' C 1.1666(14) 0.3476(13) 0.5131(10) 0.028(3) Uani 0.369(2) 1 d D U P A 2
S18' S 1.0203(3) 0.3526(2) 0.4639(2) 0.0383(8) Uani 0.369(2) 1 d D U P A 2
C19 C 0.4809(4) 0.4237(2) 0.3495(2) 0.0456(9) Uani 1 1 d . . . . .
C20 C 0.4797(4) 0.3900(2) 0.2870(3) 0.0544(11) Uani 1 1 d . . . . .
Si1 Si 0.4870(3) 0.3283(2) 0.1979(2) 0.0492(7) Uani 0.691(5) 1 d D U P B 1
C21 C 0.4044(7) 0.3764(4) 0.1123(4) 0.0571(18) Uani 0.691(5) 1 d D U P B 1
H21A H 0.310477 0.380560 0.123486 0.069 Uiso 0.691(5) 1 calc R U P B 1
H21B H 0.439264 0.428759 0.108824 0.069 Uiso 0.691(5) 1 calc R U P B 1
C22 C 0.4173(7) 0.3390(5) 0.0325(4) 0.071(2) Uani 0.691(5) 1 d D U P B 1
H22A H 0.391786 0.284943 0.036821 0.085 Uiso 0.691(5) 1 calc R U P B 1
H22B H 0.509812 0.340701 0.017410 0.085 Uiso 0.691(5) 1 calc R U P B 1
C23 C 0.3326(9) 0.3772(6) -0.0341(4) 0.100(3) Uani 0.691(5) 1 d D U P B 1
H23A H 0.365920 0.429160 -0.043354 0.120 Uiso 0.691(5) 1 calc R U P B 1
H23B H 0.242134 0.381727 -0.015845 0.120 Uiso 0.691(5) 1 calc R U P B 1
C24 C 0.3315(10) 0.3320(7) -0.1153(5) 0.109(2) Uani 0.691(5) 1 d D U P B 1
H24A H 0.309054 0.278111 -0.105705 0.131 Uiso 0.691(5) 1 calc R U P B 1
H24B H 0.264999 0.353768 -0.152735 0.131 Uiso 0.691(5) 1 calc R U P B 1
C25 C 0.4626(10) 0.3371(7) -0.1505(6) 0.124(3) Uani 0.691(5) 1 d D U P B 1
H25A H 0.494526 0.389500 -0.146418 0.186 Uiso 0.691(5) 1 calc R U P B 1
H25B H 0.456448 0.322076 -0.206878 0.186 Uiso 0.691(5) 1 calc R U P B 1
H25C H 0.523035 0.303110 -0.121568 0.186 Uiso 0.691(5) 1 calc R U P B 1
C26 C 0.4115(5) 0.2421(4) 0.2136(4) 0.0498(15) Uani 0.691(5) 1 d D U P B 1
H26A H 0.318805 0.251384 0.225094 0.060 Uiso 0.691(5) 1 calc R U P B 1
H26B H 0.414135 0.211654 0.163926 0.060 Uiso 0.691(5) 1 calc R U P B 1
C27 C 0.4711(7) 0.1976(4) 0.2796(4) 0.0663(18) Uani 0.691(5) 1 d D U P B 1
H27A H 0.502015 0.232754 0.322215 0.080 Uiso 0.691(5) 1 calc R U P B 1
H27B H 0.547813 0.170025 0.259821 0.080 Uiso 0.691(5) 1 calc R U P B 1
C28 C 0.3743(8) 0.1390(4) 0.3156(5) 0.086(2) Uani 0.691(5) 1 d D U P B 1
H28A H 0.345547 0.103045 0.273153 0.104 Uiso 0.691(5) 1 calc R U P B 1
H28B H 0.296345 0.166544 0.333532 0.104 Uiso 0.691(5) 1 calc R U P B 1
C29 C 0.4343(10) 0.0926(5) 0.3878(6) 0.118(3) Uani 0.691(5) 1 d D U P B 1
H29A H 0.512207 0.065173 0.369565 0.141 Uiso 0.691(5) 1 calc R U P B 1
H29B H 0.463805 0.128841 0.429827 0.141 Uiso 0.691(5) 1 calc R U P B 1
C30 C 0.3447(12) 0.0366(6) 0.4239(7) 0.134(4) Uani 0.691(5) 1 d D U P B 1
H30A H 0.275951 0.063654 0.451625 0.201 Uiso 0.691(5) 1 calc R U P B 1
H30B H 0.393836 0.004608 0.462111 0.201 Uiso 0.691(5) 1 calc R U P B 1
H30C H 0.305447 0.004614 0.381750 0.201 Uiso 0.691(5) 1 calc R U P B 1
C31 C 0.6659(6) 0.3158(4) 0.1843(6) 0.0517(18) Uani 0.691(5) 1 d D U P B 1
H31A H 0.705142 0.293788 0.233790 0.062 Uiso 0.691(5) 1 calc R U P B 1
H31B H 0.678814 0.279013 0.140550 0.062 Uiso 0.691(5) 1 calc R U P B 1
C32 C 0.7360(7) 0.3874(5) 0.1655(7) 0.069(2) Uani 0.691(5) 1 d D U P B 1
H32A H 0.710732 0.426787 0.204364 0.083 Uiso 0.691(5) 1 calc R U P B 1
H32B H 0.706123 0.404850 0.111848 0.083 Uiso 0.691(5) 1 calc R U P B 1
C33 C 0.8853(7) 0.3820(5) 0.1669(5) 0.068(2) Uani 0.691(5) 1 d D U P B 1
H33A H 0.910192 0.336078 0.136812 0.082 Uiso 0.691(5) 1 calc R U P B 1
H33B H 0.919834 0.426632 0.138329 0.082 Uiso 0.691(5) 1 calc R U P B 1
C34 C 0.9515(10) 0.3785(6) 0.2497(6) 0.064(3) Uani 0.691(5) 1 d D U P B 1
H34A H 0.923056 0.422763 0.281361 0.076 Uiso 0.691(5) 1 calc R U P B 1
H34B H 0.922576 0.331936 0.277214 0.076 Uiso 0.691(5) 1 calc R U P B 1
C35 C 1.0977(11) 0.3785(8) 0.2475(10) 0.071(3) Uani 0.691(5) 1 d D U P B 1
H35A H 1.126344 0.337678 0.212259 0.107 Uiso 0.691(5) 1 calc R U P B 1
H35B H 1.134371 0.370204 0.301512 0.107 Uiso 0.691(5) 1 calc R U P B 1
H35C H 1.127798 0.427518 0.227292 0.107 Uiso 0.691(5) 1 calc R U P B 1
Si1' Si 0.5143(8) 0.3448(5) 0.1882(5) 0.0492(7) Uani 0.309(5) 1 d D U P B 2
C21' C 0.4421(14) 0.4031(8) 0.1045(6) 0.053(3) Uani 0.309(5) 1 d D U P B 2
H21C H 0.347368 0.408346 0.112508 0.064 Uiso 0.309(5) 1 calc R U P B 2
H21D H 0.480689 0.454641 0.107290 0.064 Uiso 0.309(5) 1 calc R U P B 2
C22' C 0.4617(17) 0.3716(8) 0.0229(6) 0.063(3) Uani 0.309(5) 1 d D U P B 2
H22C H 0.421625 0.320486 0.019353 0.075 Uiso 0.309(5) 1 calc R U P B 2
H22D H 0.556277 0.365783 0.014701 0.075 Uiso 0.309(5) 1 calc R U P B 2
C23' C 0.4031(17) 0.4215(8) -0.0438(6) 0.072(3) Uani 0.309(5) 1 d D U P B 2
H23C H 0.312137 0.433447 -0.030138 0.086 Uiso 0.309(5) 1 calc R U P B 2
H23D H 0.451699 0.470124 -0.043585 0.086 Uiso 0.309(5) 1 calc R U P B 2
C24' C 0.401(2) 0.3903(10) -0.1288(7) 0.099(3) Uani 0.309(5) 1 d D U P B 2
H24C H 0.360931 0.429427 -0.164146 0.118 Uiso 0.309(5) 1 calc R U P B 2
H24D H 0.492838 0.384658 -0.144663 0.118 Uiso 0.309(5) 1 calc R U P B 2
C25' C 0.333(2) 0.3168(11) -0.1464(12) 0.095(3) Uani 0.309(5) 1 d D U P B 2
H25D H 0.340769 0.304471 -0.203110 0.143 Uiso 0.309(5) 1 calc R U P B 2
H25E H 0.373876 0.276304 -0.113932 0.143 Uiso 0.309(5) 1 calc R U P B 2
H25F H 0.241247 0.321318 -0.133521 0.143 Uiso 0.309(5) 1 calc R U P B 2
C26' C 0.4503(16) 0.2551(7) 0.1781(9) 0.086(4) Uani 0.309(5) 1 d D U P B 2
H26C H 0.396791 0.253675 0.127923 0.103 Uiso 0.309(5) 1 calc R U P B 2
H26D H 0.523460 0.219180 0.171778 0.103 Uiso 0.309(5) 1 calc R U P B 2
C27' C 0.3705(16) 0.2272(10) 0.2423(11) 0.088(4) Uani 0.309(5) 1 d D U P B 2
H27C H 0.306179 0.190711 0.219363 0.106 Uiso 0.309(5) 1 calc R U P B 2
H27D H 0.321323 0.270533 0.264014 0.106 Uiso 0.309(5) 1 calc R U P B 2
C28' C 0.445(2) 0.1882(11) 0.3115(11) 0.096(4) Uani 0.309(5) 1 d D U P B 2
H28C H 0.434465 0.218655 0.360581 0.115 Uiso 0.309(5) 1 calc R U P B 2
H28D H 0.538924 0.187498 0.299707 0.115 Uiso 0.309(5) 1 calc R U P B 2
C29' C 0.400(2) 0.1059(10) 0.3275(14) 0.108(5) Uani 0.309(5) 1 d D U P B 2
H29C H 0.372726 0.082806 0.275659 0.130 Uiso 0.309(5) 1 calc R U P B 2
H29D H 0.475732 0.076699 0.348555 0.130 Uiso 0.309(5) 1 calc R U P B 2
C30' C 0.292(3) 0.0960(17) 0.383(2) 0.168(8) Uani 0.309(5) 1 d D U P B 2
H30D H 0.271731 0.041733 0.388720 0.252 Uiso 0.309(5) 1 calc R U P B 2
H30E H 0.317521 0.116725 0.435816 0.252 Uiso 0.309(5) 1 calc R U P B 2
H30F H 0.214135 0.122855 0.362651 0.252 Uiso 0.309(5) 1 calc R U P B 2
C31' C 0.6952(10) 0.3366(9) 0.1767(14) 0.053(4) Uani 0.309(5) 1 d D U P B 2
H31C H 0.733872 0.310285 0.224018 0.064 Uiso 0.309(5) 1 calc R U P B 2
H31D H 0.712520 0.305140 0.129124 0.064 Uiso 0.309(5) 1 calc R U P B 2
C32' C 0.7591(13) 0.4118(10) 0.1679(16) 0.063(4) Uani 0.309(5) 1 d D U P B 2
H32C H 0.727318 0.446673 0.209434 0.076 Uiso 0.309(5) 1 calc R U P B 2
H32D H 0.734046 0.433422 0.115116 0.076 Uiso 0.309(5) 1 calc R U P B 2
C33' C 0.9091(13) 0.4067(11) 0.1755(11) 0.063(4) Uani 0.309(5) 1 d D U P B 2
H33C H 0.945720 0.458709 0.179297 0.076 Uiso 0.309(5) 1 calc R U P B 2
H33D H 0.942668 0.382694 0.126763 0.076 Uiso 0.309(5) 1 calc R U P B 2
C34' C 0.956(2) 0.3603(16) 0.2495(14) 0.060(4) Uani 0.309(5) 1 d D U P B 2
H34C H 0.918910 0.383258 0.297831 0.072 Uiso 0.309(5) 1 calc R U P B 2
H34D H 0.921467 0.307892 0.244512 0.072 Uiso 0.309(5) 1 calc R U P B 2
C35' C 1.101(2) 0.3571(19) 0.2598(19) 0.061(6) Uani 0.309(5) 1 d D U P B 2
H35D H 1.124221 0.327060 0.307445 0.092 Uiso 0.309(5) 1 calc R U P B 2
H35E H 1.138062 0.333296 0.212745 0.092 Uiso 0.309(5) 1 calc R U P B 2
H35F H 1.135503 0.408719 0.266104 0.092 Uiso 0.309(5) 1 calc R U P B 2

loop_
_atom_site_aniso_label
_atom_site_aniso_U_11
_atom_site_aniso_U_22
_atom_site_aniso_U_33
_atom_site_aniso_U_23
_atom_site_aniso_U_13
_atom_site_aniso_U_12
C1 0.0371(18) 0.0302(17) 0.0353(17) -0.0038(13) -0.0018(14) -0.0004(14)
C2 0.0302(16) 0.0278(16) 0.0382(19) -0.0014(14) 0.0036(14) 0.0024(13)
S3 0.0245(7) 0.0354(8) 0.0433(10) -0.0070(7) -0.0007(6) 0.0057(6)
C4 0.0264(14) 0.0283(16) 0.040(2) 0.0004(18) -0.0018(13) 0.0003(12)
C5 0.037(3) 0.037(3) 0.039(4) -0.004(3) -0.002(3) 0.001(2)
C6 0.0284(15) 0.028(2) 0.036(3) 0.001(2) -0.0047(15) -0.0010(13)
C7 0.0258(15) 0.0288(19) 0.032(4) 0.002(3) 0.000(3) 0.0013(13)
S8 0.0278(7) 0.0369(9) 0.0416(9) -0.0028(7) -0.0016(6) 0.0001(6)
C9 0.036(3) 0.034(4) 0.036(4) 0.004(3) -0.002(3) 0.000(3)
C10 0.037(3) 0.043(4) 0.042(4) 0.001(3) 0.004(3) 0.000(3)
C11 0.034(3) 0.037(3) 0.036(4) 0.001(3) -0.001(2) 0.005(2)
C12 0.034(3) 0.045(3) 0.038(3) 0.006(3) -0.004(3) -0.006(2)
C13 0.0298(17) 0.046(3) 0.049(3) 0.009(2) -0.0073(18) 0.0039(17)
S14 0.0277(7) 0.0483(10) 0.0571(11) 0.0053(8) -0.0042(7) 0.0106(6)
C15 0.030(3) 0.034(3) 0.035(3) 0.003(3) -0.004(2) 0.004(2)
C16 0.030(3) 0.037(4) 0.043(3) 0.003(3) -0.006(3) 0.002(3)
C17 0.027(3) 0.038(4) 0.040(4) 0.005(3) 0.002(2) 0.003(2)
C18 0.032(3) 0.032(3) 0.033(3) 0.003(3) -0.002(3) 0.003(2)
C6' 0.0284(15) 0.028(2) 0.036(3) 0.001(2) -0.0047(15) -0.0010(13)
S5' 0.0210(11) 0.0303(13) 0.0375(16) -0.0015(12) -0.0097(11) 0.0006(9)
C4' 0.0264(14) 0.0283(16) 0.040(2) 0.0004(18) -0.0018(13) 0.0003(12)
C3' 0.027(4) 0.032(5) 0.034(4) 0.003(3) 0.001(3) -0.002(3)
C2' 0.0302(16) 0.0278(16) 0.0382(19) -0.0014(14) 0.0036(14) 0.0024(13)
C7' 0.0258(15) 0.0288(19) 0.032(4) 0.002(3) 0.000(3) 0.0013(13)
C8' 0.030(4) 0.039(5) 0.040(4) 0.002(3) -0.002(3) -0.001(3)
C9' 0.028(4) 0.031(5) 0.033(5) 0.002(4) -0.004(3) 0.001(4)
C10' 0.029(4) 0.035(5) 0.035(5) 0.003(4) -0.003(4) 0.003(4)
C11' 0.026(4) 0.029(4) 0.026(4) 0.004(3) -0.005(3) -0.003(3)
S12' 0.0261(13) 0.0635(19) 0.074(2) 0.0218(18) -0.0127(15) -0.0002(12)
C13' 0.0298(17) 0.046(3) 0.049(3) 0.009(2) -0.0073(18) 0.0039(17)
C14' 0.035(4) 0.048(4) 0.048(4) 0.006(3) -0.002(3) 0.005(3)
C15' 0.029(4) 0.030(5) 0.033(5) 0.002(4) -0.002(3) -0.001(3)
C16' 0.037(5) 0.037(5) 0.044(5) -0.004(4) -0.005(4) 0.003(4)
C17' 0.027(4) 0.028(5) 0.028(5) 0.002(4) -0.005(3) -0.004(3)
S18' 0.0239(12) 0.0409(16) 0.050(2) -0.0037(14) -0.0051(13) 0.009(1)
C19 0.054(2) 0.039(2) 0.043(2) -0.0081(16) -0.0051(17) 0.0022(18)
C20 0.054(2) 0.056(2) 0.052(2) -0.016(2) -0.0121(19) 0.013(2)
Si1 0.0352(15) 0.0639(18) 0.0477(11) -0.0256(10) -0.0117(10) 0.0115(11)
C21 0.044(3) 0.074(4) 0.053(3) -0.014(3) 0.001(3) 0.007(3)
C22 0.057(4) 0.100(5) 0.056(3) -0.023(3) 0.002(3) 0.004(4)
C23 0.102(5) 0.128(6) 0.069(4) -0.008(4) -0.002(4) 0.001(5)
C24 0.116(5) 0.127(5) 0.084(4) -0.001(4) 0.007(4) 0.001(4)
C25 0.134(6) 0.143(6) 0.094(5) 0.003(5) 0.012(5) -0.002(5)
C26 0.030(3) 0.069(3) 0.050(3) -0.035(3) 0.001(2) 0.002(2)
C27 0.062(4) 0.061(3) 0.074(4) -0.022(3) -0.015(3) -0.011(3)
C28 0.084(5) 0.061(4) 0.114(5) -0.033(4) 0.005(4) -0.014(4)
C29 0.123(6) 0.089(5) 0.141(6) 0.000(5) -0.013(5) -0.037(5)
C30 0.174(10) 0.088(6) 0.142(9) -0.020(6) 0.041(8) -0.028(6)
C31 0.037(3) 0.056(4) 0.061(4) -0.025(3) -0.005(3) 0.007(3)
C32 0.059(4) 0.066(5) 0.083(4) 0.000(4) 0.004(4) 0.004(3)
C33 0.061(4) 0.068(5) 0.076(4) -0.019(4) 0.005(3) -0.008(3)
C34 0.065(4) 0.052(5) 0.074(4) -0.014(4) 0.002(3) -0.002(4)
C35 0.067(4) 0.067(7) 0.079(8) -0.023(5) -0.010(4) 0.001(4)
Si1' 0.0352(15) 0.0639(18) 0.0477(11) -0.0256(10) -0.0117(10) 0.0115(11)
C21' 0.046(6) 0.060(6) 0.052(5) -0.015(4) -0.019(5) -0.003(5)
C22' 0.069(6) 0.067(6) 0.051(5) -0.011(5) -0.012(5) -0.005(5)
C23' 0.085(7) 0.076(6) 0.054(5) -0.001(5) -0.009(5) -0.005(6)
C24' 0.113(5) 0.111(5) 0.072(4) -0.006(4) 0.005(5) 0.002(4)
C25' 0.105(6) 0.112(6) 0.069(6) -0.016(6) 0.003(6) 0.005(6)
C26' 0.080(6) 0.085(6) 0.093(7) -0.015(6) -0.002(6) -0.003(5)
C27' 0.089(7) 0.082(6) 0.094(7) -0.020(5) 0.002(5) -0.004(6)
C28' 0.101(7) 0.091(6) 0.097(7) -0.018(6) -0.002(6) 0.005(6)
C29' 0.111(7) 0.098(7) 0.115(8) -0.015(6) -0.001(6) -0.014(6)
C30' 0.155(13) 0.169(14) 0.182(14) -0.019(12) 0.042(11) 0.000(12)
C31' 0.048(5) 0.050(6) 0.062(6) -0.001(6) 0.004(5) 0.004(5)
C32' 0.058(5) 0.059(6) 0.073(6) 0.005(6) 0.004(5) -0.003(5)
C33' 0.060(5) 0.065(7) 0.065(6) -0.008(5) 0.005(5) -0.006(5)
C34' 0.058(6) 0.061(8) 0.060(6) -0.016(6) 0.008(5) -0.002(6)
C35' 0.051(7) 0.074(15) 0.059(10) -0.014(9) 0.013(7) -0.002(8)

loop_
_atom_type_symbol
_atom_type_description
_atom_type_scat_dispersion_real
_atom_type_scat_dispersion_imag
_atom_type_scat_source
C C 0.0181 0.0091 'International Tables Vol C Tables 4.2.6.8 and 6.1.1.4'
H H 0.0000 0.0000 'International Tables Vol C Tables 4.2.6.8 and 6.1.1.4'
Si Si 0.2541 0.3302 'International Tables Vol C Tables 4.2.6.8 and 6.1.1.4'
S S 0.3331 0.5567 'International Tables Vol C Tables 4.2.6.8 and 6.1.1.4'

loop_
_geom_angle_atom_site_label_1
_geom_angle_atom_site_label_2
_geom_angle_atom_site_label_3
_geom_angle
_geom_angle_site_symmetry_1
_geom_angle_site_symmetry_3
C6 C1 C2 117.1(4) 3_666 .
C6 C1 C6' 6(2) 3_666 3_666
C2 C1 C6' 113.2(16) . 3_666
C2' C1 C6' 117.4(5) . 3_666
C6 C1 C19 120.7(7) 3_666 .
C2 C1 C19 122.1(7) . .
C2' C1 C19 118.0(12) . .
C6' C1 C19 124.6(10) 3_666 .
C1 C2 C6 124.9(13) . .
C1 C2 S3 117.8(10) . .
C6 C2 S3 117.3(6) . .
C2 S3 C4 87.5(5) . .
C5 C4 C7 128.9(14) . .
C5 C4 S3 110.8(5) . .
C7 C4 S3 120.2(11) . .
C4 C5 C6 119.8(10) . .
C4 C5 H5 120.1 . .
C6 C5 H5 120.1 . .
C1 C6 C2 117.9(12) 3_666 .
C1 C6 C5 137.5(13) 3_666 .
C2 C6 C5 104.2(7) . .
C18 C7 C4 125.5(14) . .
C18 C7 S8 112.3(13) . .
C4 C7 S8 122.1(13) . .
C9 S8 C7 93.4(7) . .
C10 C9 C17 116.5(11) . .
C10 C9 S8 131.4(8) . .
C17 C9 S8 112.0(9) . .
C9 C10 C11 121.2(9) . .
C9 C10 H10 119.4 . .
C11 C10 H10 119.4 . .
C15 C11 C10 121.3(9) . .
C15 C11 C12 111.0(7) . .
C10 C11 C12 127.6(7) . .
C13 C12 C11 109.5(6) . .
C13 C12 H12 125.3 . .
C11 C12 H12 125.3 . .
C12 C13 S14 115.0(5) . .
C12 C13 H13 122.5 . .
S14 C13 H13 122.5 . .
C13 S14 C15 94.3(3) . .
C16 C15 C11 120.6(9) . .
C16 C15 S14 129.2(7) . .
C11 C15 S14 110.2(6) . .
C15 C16 C17 115.5(9) . .
C15 C16 H16 122.2 . .
C17 C16 H16 122.2 . .
C9 C17 C16 124.8(11) . .
C9 C17 C18 111.0(9) . .
C16 C17 C18 124.0(9) . .
C7 C18 C17 111.1(9) . .
C7 C18 H18 124.4 . .
C17 C18 H18 124.4 . .
C2' C6' S5' 120.2(9) . .
C1 C6' S5' 113.5(15) 3_666 .
C6' S5' C4' 85.3(7) . .
C3' C4' C7' 128(2) . .
C3' C4' S5' 111.5(7) . .
C7' C4' S5' 120.4(18) . .
C4' C3' C2' 120.7(12) . .
C4' C3' H3' 119.6 . .
C2' C3' H3' 119.6 . .
C6' C2' C1 117(2) . .
C6' C2' C3' 101.7(8) . .
C1 C2' C3' 141(2) . .
C8' C7' C4' 125(2) . .
C8' C7' S18' 112(2) . .
C4' C7' S18' 123(2) . .
C7' C8' C9' 111.7(16) . .
C7' C8' H8' 124.1 . .
C9' C8' H8' 124.1 . .
C17' C9' C10' 127.1(15) . .
C17' C9' C8' 109.2(12) . .
C10' C9' C8' 123.5(11) . .
C11' C10' C9' 113.2(11) . .
C11' C10' H10' 123.4 . .
C9' C10' H10' 123.4 . .
C10' C11' C15' 121.2(11) . .
C10' C11' S12' 128.8(9) . .
C15' C11' S12' 110.0(9) . .
C13' S12' C11' 94.9(5) . .
C14' C13' S12' 114.4(7) . .
C14' C13' H13' 122.8 . .
S12' C13' H13' 122.8 . .
C13' C14' C15' 109.5(8) . .
C13' C14' H14' 125.2 . .
C15' C14' H14' 125.2 . .
C11' C15' C16' 121.8(12) . .
C11' C15' C14' 110.9(9) . .
C16' C15' C14' 127.3(10) . .
C17' C16' C15' 121.7(13) . .
C17' C16' H16' 119.1 . .
C15' C16' H16' 119.1 . .
C16' C17' C9' 114.9(14) . .
C16' C17' S18' 132.5(11) . .
C9' C17' S18' 112.6(12) . .
C7' S18' C17' 93.8(12) . .
C20 C19 C1 176.8(4) . .
C19 C20 Si1 172.9(4) . .
C19 C20 Si1' 167.9(5) . .
C26 Si1 C21 108.9(3) . .
C26 Si1 C20 111.3(3) . .
C21 Si1 C20 109.1(3) . .
C26 Si1 C31 111.3(3) . .
C21 Si1 C31 112.9(4) . .
C20 Si1 C31 103.3(3) . .
C22 C21 Si1 116.0(5) . .
C22 C21 H21A 108.3 . .
Si1 C21 H21A 108.3 . .
C22 C21 H21B 108.3 . .
Si1 C21 H21B 108.3 . .
H21A C21 H21B 107.4 . .
C21 C22 C23 112.9(6) . .
C21 C22 H22A 109.0 . .
C23 C22 H22A 109.0 . .
C21 C22 H22B 109.0 . .
C23 C22 H22B 109.0 . .
H22A C22 H22B 107.8 . .
C22 C23 C24 113.2(7) . .
C22 C23 H23A 108.9 . .
C24 C23 H23A 108.9 . .
C22 C23 H23B 108.9 . .
C24 C23 H23B 108.9 . .
H23A C23 H23B 107.8 . .
C25 C24 C23 109.2(8) . .
C25 C24 H24A 109.8 . .
C23 C24 H24A 109.8 . .
C25 C24 H24B 109.8 . .
C23 C24 H24B 109.8 . .
H24A C24 H24B 108.3 . .
C24 C25 H25A 109.5 . .
C24 C25 H25B 109.5 . .
H25A C25 H25B 109.5 . .
C24 C25 H25C 109.5 . .
H25A C25 H25C 109.5 . .
H25B C25 H25C 109.5 . .
C27 C26 Si1 113.8(4) . .
C27 C26 H26A 108.8 . .
Si1 C26 H26A 108.8 . .
C27 C26 H26B 108.8 . .
Si1 C26 H26B 108.8 . .
H26A C26 H26B 107.7 . .
C26 C27 C28 112.7(5) . .
C26 C27 H27A 109.1 . .
C28 C27 H27A 109.1 . .
C26 C27 H27B 109.1 . .
C28 C27 H27B 109.1 . .
H27A C27 H27B 107.8 . .
C27 C28 C29 113.6(6) . .
C27 C28 H28A 108.8 . .
C29 C28 H28A 108.8 . .
C27 C28 H28B 108.8 . .
C29 C28 H28B 108.8 . .
H28A C28 H28B 107.7 . .
C30 C29 C28 115.1(8) . .
C30 C29 H29A 108.5 . .
C28 C29 H29A 108.5 . .
C30 C29 H29B 108.5 . .
C28 C29 H29B 108.5 . .
H29A C29 H29B 107.5 . .
C29 C30 H30A 109.5 . .
C29 C30 H30B 109.5 . .
H30A C30 H30B 109.5 . .
C29 C30 H30C 109.5 . .
H30A C30 H30C 109.5 . .
H30B C30 H30C 109.5 . .
C32 C31 Si1 114.2(4) . .
C32 C31 H31A 108.7 . .
Si1 C31 H31A 108.7 . .
C32 C31 H31B 108.7 . .
Si1 C31 H31B 108.7 . .
H31A C31 H31B 107.6 . .
C31 C32 C33 115.7(6) . .
C31 C32 H32A 108.4 . .
C33 C32 H32A 108.4 . .
C31 C32 H32B 108.4 . .
C33 C32 H32B 108.4 . .
H32A C32 H32B 107.4 . .
C34 C33 C32 115.6(6) . .
C34 C33 H33A 108.4 . .
C32 C33 H33A 108.4 . .
C34 C33 H33B 108.4 . .
C32 C33 H33B 108.4 . .
H33A C33 H33B 107.4 . .
C35 C34 C33 113.2(7) . .
C35 C34 H34A 108.9 . .
C33 C34 H34A 108.9 . .
C35 C34 H34B 108.9 . .
C33 C34 H34B 108.9 . .
H34A C34 H34B 107.7 . .
C34 C35 H35A 109.5 . .
C34 C35 H35B 109.5 . .
H35A C35 H35B 109.5 . .
C34 C35 H35C 109.5 . .
H35A C35 H35C 109.5 . .
H35B C35 H35C 109.5 . .
C26' Si1' C21' 106.7(7) . .
C26' Si1' C20 113.3(7) . .
C21' Si1' C20 110.3(6) . .
C26' Si1' C31' 107.2(8) . .
C21' Si1' C31' 109.6(7) . .
C20 Si1' C31' 109.7(8) . .
C22' C21' Si1' 114.9(8) . .
C22' C21' H21C 108.5 . .
Si1' C21' H21C 108.5 . .
C22' C21' H21D 108.5 . .
Si1' C21' H21D 108.5 . .
H21C C21' H21D 107.5 . .
C21' C22' C23' 113.2(9) . .
C21' C22' H22C 108.9 . .
C23' C22' H22C 108.9 . .
C21' C22' H22D 108.9 . .
C23' C22' H22D 108.9 . .
H22C C22' H22D 107.7 . .
C24' C23' C22' 117.9(10) . .
C24' C23' H23C 107.8 . .
C22' C23' H23C 107.8 . .
C24' C23' H23D 107.8 . .
C22' C23' H23D 107.8 . .
H23C C23' H23D 107.2 . .
C25' C24' C23' 119.2(11) . .
C25' C24' H24C 107.5 . .
C23' C24' H24C 107.5 . .
C25' C24' H24D 107.5 . .
C23' C24' H24D 107.5 . .
H24C C24' H24D 107.0 . .
C24' C25' H25D 109.5 . .
C24' C25' H25E 109.5 . .
H25D C25' H25E 109.5 . .
C24' C25' H25F 109.5 . .
H25D C25' H25F 109.5 . .
H25E C25' H25F 109.5 . .
C27' C26' Si1' 117.4(12) . .
C27' C26' H26C 108.0 . .
Si1' C26' H26C 108.0 . .
C27' C26' H26D 108.0 . .
Si1' C26' H26D 108.0 . .
H26C C26' H26D 107.2 . .
C26' C27' C28' 115.5(11) . .
C26' C27' H27C 108.4 . .
C28' C27' H27C 108.4 . .
C26' C27' H27D 108.4 . .
C28' C27' H27D 108.4 . .
H27C C27' H27D 107.5 . .
C27' C28' C29' 113.9(11) . .
C27' C28' H28C 108.8 . .
C29' C28' H28C 108.8 . .
C27' C28' H28D 108.8 . .
C29' C28' H28D 108.8 . .
H28C C28' H28D 107.7 . .
C30' C29' C28' 117.0(13) . .
C30' C29' H29C 108.1 . .
C28' C29' H29C 108.1 . .
C30' C29' H29D 108.1 . .
C28' C29' H29D 108.1 . .
H29C C29' H29D 107.3 . .
C29' C30' H30D 109.5 . .
C29' C30' H30E 109.5 . .
H30D C30' H30E 109.5 . .
C29' C30' H30F 109.5 . .
H30D C30' H30F 109.5 . .
H30E C30' H30F 109.5 . .
C32' C31' Si1' 112.5(9) . .
C32' C31' H31C 109.1 . .
Si1' C31' H31C 109.1 . .
C32' C31' H31D 109.1 . .
Si1' C31' H31D 109.1 . .
H31C C31' H31D 107.8 . .
C31' C32' C33' 112.5(9) . .
C31' C32' H32C 109.1 . .
C33' C32' H32C 109.1 . .
C31' C32' H32D 109.1 . .
C33' C32' H32D 109.1 . .
H32C C32' H32D 107.8 . .
C32' C33' C34' 112.3(10) . .
C32' C33' H33C 109.1 . .
C34' C33' H33C 109.1 . .
C32' C33' H33D 109.1 . .
C34' C33' H33D 109.1 . .
H33C C33' H33D 107.9 . .
C35' C34' C33' 113.3(11) . .
C35' C34' H34C 108.9 . .
C33' C34' H34C 108.9 . .
C35' C34' H34D 108.9 . .
C33' C34' H34D 108.9 . .
H34C C34' H34D 107.7 . .
C34' C35' H35D 109.5 . .
C34' C35' H35E 109.5 . .
H35D C35' H35E 109.5 . .
C34' C35' H35F 109.5 . .
H35D C35' H35F 109.5 . .
H35E C35' H35F 109.5 . .

loop_
_geom_bond_atom_site_label_1
_geom_bond_atom_site_label_2
_geom_bond_distance
_geom_bond_site_symmetry_2
C1 C6 1.397(9) 3_666
C1 C2 1.400(6) .
C1 C2' 1.404(8) .
C1 C6' 1.409(15) 3_666
C1 C19 1.426(5) .
C2 C6 1.402(6) .
C2 S3 1.752(15) .
S3 C4 1.781(16) .
C4 C5 1.319(16) .
C4 C7 1.44(2) .
C5 C6 1.431(14) .
C5 H5 0.9500 .
C7 C18 1.386(18) .
C7 S8 1.708(16) .
S8 C9 1.702(10) .
C9 C10 1.366(12) .
C9 C17 1.398(8) .
C10 C11 1.403(11) .
C10 H10 0.9500 .
C11 C15 1.400(8) .
C11 C12 1.495(10) .
C12 C13 1.355(10) .
C12 H12 0.9500 .
C13 S14 1.642(8) .
C13 H13 0.9500 .
S14 C15 1.698(8) .
C15 C16 1.382(10) .
C16 C17 1.443(12) .
C16 H16 0.9500 .
C17 C18 1.481(12) .
C18 H18 0.9500 .
C6' C2' 1.403(8) .
C6' S5' 1.757(19) .
S5' C4' 1.79(2) .
C4' C3' 1.32(2) .
C4' C7' 1.46(4) .
C3' C2' 1.437(17) .
C3' H3' 0.9500 .
C7' C8' 1.38(3) .
C7' S18' 1.67(3) .
C8' C9' 1.484(14) .
C8' H8' 0.9500 .
C9' C17' 1.399(9) .
C9' C10' 1.453(14) .
C10' C11' 1.381(12) .
C10' H10' 0.9500 .
C11' C15' 1.395(10) .
C11' S12' 1.694(10) .
S12' C13' 1.627(11) .
C13' C14' 1.361(12) .
C13' H13' 0.9500 .
C14' C15' 1.496(12) .
C14' H14' 0.9500 .
C15' C16' 1.399(13) .
C16' C17' 1.355(15) .
C16' H16' 0.9500 .
C17' S18' 1.694(13) .
C19 C20 1.204(5) .
C20 Si1 1.849(5) .
C20 Si1' 1.878(11) .
Si1 C26 1.727(7) .
Si1 C21 1.849(6) .
Si1 C31 1.869(6) .
C21 C22 1.500(6) .
C21 H21A 0.9900 .
C21 H21B 0.9900 .
C22 C23 1.546(7) .
C22 H22A 0.9900 .
C22 H22B 0.9900 .
C23 C24 1.574(8) .
C23 H23A 0.9900 .
C23 H23B 0.9900 .
C24 C25 1.488(8) .
C24 H24A 0.9900 .
C24 H24B 0.9900 .
C25 H25A 0.9800 .
C25 H25B 0.9800 .
C25 H25C 0.9800 .
C26 C27 1.472(7) .
C26 H26A 0.9900 .
C26 H26B 0.9900 .
C27 C28 1.565(7) .
C27 H27A 0.9900 .
C27 H27B 0.9900 .
C28 C29 1.570(9) .
C28 H28A 0.9900 .
C28 H28B 0.9900 .
C29 C30 1.488(8) .
C29 H29A 0.9900 .
C29 H29B 0.9900 .
C30 H30A 0.9800 .
C30 H30B 0.9800 .
C30 H30C 0.9800 .
C31 C32 1.489(7) .
C31 H31A 0.9900 .
C31 H31B 0.9900 .
C32 C33 1.535(7) .
C32 H32A 0.9900 .
C32 H32B 0.9900 .
C33 C34 1.527(8) .
C33 H33A 0.9900 .
C33 H33B 0.9900 .
C34 C35 1.503(7) .
C34 H34A 0.9900 .
C34 H34B 0.9900 .
C35 H35A 0.9800 .
C35 H35B 0.9800 .
C35 H35C 0.9800 .
Si1' C26' 1.715(10) .
Si1' C21' 1.871(9) .
Si1' C31' 1.879(9) .
C21' C22' 1.494(8) .
C21' H21C 0.9900 .
C21' H21D 0.9900 .
C22' C23' 1.529(9) .
C22' H22C 0.9900 .
C22' H22D 0.9900 .
C23' C24' 1.526(9) .
C23' H23C 0.9900 .
C23' H23D 0.9900 .
C24' C25' 1.493(9) .
C24' H24C 0.9900 .
C24' H24D 0.9900 .
C25' H25D 0.9800 .
C25' H25E 0.9800 .
C25' H25F 0.9800 .
C26' C27' 1.456(9) .
C26' H26C 0.9900 .
C26' H26D 0.9900 .
C27' C28' 1.531(9) .
C27' H27C 0.9900 .
C27' H27D 0.9900 .
C28' C29' 1.547(10) .
C28' H28C 0.9900 .
C28' H28D 0.9900 .
C29' C30' 1.484(10) .
C29' H29C 0.9900 .
C29' H29D 0.9900 .
C30' H30D 0.9800 .
C30' H30E 0.9800 .
C30' H30F 0.9800 .
C31' C32' 1.486(9) .
C31' H31C 0.9900 .
C31' H31D 0.9900 .
C32' C33' 1.544(9) .
C32' H32C 0.9900 .
C32' H32D 0.9900 .
C33' C34' 1.547(9) .
C33' H33C 0.9900 .
C33' H33D 0.9900 .
C34' C35' 1.496(9) .
C34' H34C 0.9900 .
C34' H34D 0.9900 .
C35' H35D 0.9800 .
C35' H35E 0.9800 .
C35' H35F 0.9800 .

loop_
_geom_torsion_atom_site_label_1
_geom_torsion_atom_site_label_2
_geom_torsion_atom_site_label_3
_geom_torsion_atom_site_label_4
_geom_torsion
_geom_torsion_site_symmetry_1
_geom_torsion_site_symmetry_4
C6 C1 C2 C6 3(2) 3_666 .
C19 C1 C2 C6 -179.4(12) . .
C6 C1 C2 S3 -177.9(13) 3_666 .
C19 C1 C2 S3 -0.5(7) . .
C1 C2 S3 C4 -179.4(10) . .
C6 C2 S3 C4 -0.5(15) . .
C2 S3 C4 C5 -3.2(19) . .
C2 S3 C4 C7 -180(2) . .
C7 C4 C5 C6 -177(2) . .
S3 C4 C5 C6 6(3) . .
C1 C2 C6 C1 -3(2) . 3_666
S3 C2 C6 C1 177.9(14) . 3_666
C1 C2 C6 C5 -177.5(10) . .
S3 C2 C6 C5 3.6(18) . .
C4 C5 C6 C1 -179(2) . 3_666
C4 C5 C6 C2 -6(3) . .
C5 C4 C7 C18 -178(2) . .
S3 C4 C7 C18 -2(3) . .
C5 C4 C7 S8 -2(4) . .
S3 C4 C7 S8 174.4(14) . .
C18 C7 S8 C9 -2.6(13) . .
C4 C7 S8 C9 -179.5(19) . .
C7 S8 C9 C10 177.1(17) . .
C7 S8 C9 C17 1.1(14) . .
C17 C9 C10 C11 -2(2) . .
S8 C9 C10 C11 -178.2(12) . .
C9 C10 C11 C15 3(2) . .
C9 C10 C11 C12 -179.4(12) . .
C15 C11 C12 C13 -1.3(12) . .
C10 C11 C12 C13 -179.1(12) . .
C11 C12 C13 S14 1.4(11) . .
C12 C13 S14 C15 -0.9(9) . .
C10 C11 C15 C16 -1.6(18) . .
C12 C11 C15 C16 -179.6(11) . .
C10 C11 C15 S14 178.6(9) . .
C12 C11 C15 S14 0.6(11) . .
C13 S14 C15 C16 -179.6(13) . .
C13 S14 C15 C11 0.1(9) . .
C11 C15 C16 C17 -0.2(19) . .
S14 C15 C16 C17 179.5(11) . .
C10 C9 C17 C16 0(2) . .
S8 C9 C17 C16 177.1(13) . .
C10 C9 C17 C18 -176.0(13) . .
S8 C9 C17 C18 0.7(16) . .
C15 C16 C17 C9 1(2) . .
C15 C16 C17 C18 176.8(12) . .
C4 C7 C18 C17 -180(2) . .
S8 C7 C18 C17 3.4(16) . .
C9 C17 C18 C7 -2.6(17) . .
C16 C17 C18 C7 -179.0(15) . .
C2' C6' S5' C4' 8(3) . .
C1 C6' S5' C4' 178(3) 3_666 .
C6' S5' C4' C3' -7(4) . .
C6' S5' C4' C7' 178(4) . .
C7' C4' C3' C2' 180(3) . .
S5' C4' C3' C2' 5(4) . .
C1 C6' C2' C1 6(4) 3_666 .
S5' C6' C2' C1 175(2) . .
C1 C6' C2' C3' -175(3) 3_666 .
S5' C6' C2' C3' -6(3) . .
C6' C1 C2' C6' -6(4) 3_666 .
C19 C1 C2' C6' 176(2) . .
C6' C1 C2' C3' 177(3) 3_666 .
C19 C1 C2' C3' -1.6(17) . .
C4' C3' C2' C6' 0(3) . .
C4' C3' C2' C1 178(3) . .
C3' C4' C7' C8' -176(4) . .
S5' C4' C7' C8' -2(6) . .
C3' C4' C7' S18' 0(7) . .
S5' C4' C7' S18' 174(2) . .
C4' C7' C8' C9' -179(3) . .
S18' C7' C8' C9' 5(3) . .
C7' C8' C9' C17' -3(3) . .
C7' C8' C9' C10' -178(3) . .
C17' C9' C10' C11' 5(4) . .
C8' C9' C10' C11' 179(2) . .
C9' C10' C11' C15' -4(3) . .
C9' C10' C11' S12' 178.3(17) . .
C10' C11' S12' C13' -177.1(19) . .
C15' C11' S12' C13' 4.7(15) . .
C11' S12' C13' C14' -5.5(17) . .
S12' C13' C14' C15' 5(2) . .
C10' C11' C15' C16' 2(3) . .
S12' C11' C15' C16' -179.7(19) . .
C10' C11' C15' C14' 178.9(17) . .
S12' C11' C15' C14' -2.7(18) . .
C13' C14' C15' C11' -1(2) . .
C13' C14' C15' C16' 176(2) . .
C11' C15' C16' C17' 0(4) . .
C14' C15' C16' C17' -177(2) . .
C15' C16' C17' C9' 1(4) . .
C15' C16' C17' S18' -177(2) . .
C10' C9' C17' C16' -3(4) . .
C8' C9' C17' C16' -178(2) . .
C10' C9' C17' S18' 175(2) . .
C8' C9' C17' S18' 0(3) . .
C8' C7' S18' C17' -4(2) . .
C4' C7' S18' C17' 179(3) . .
C16' C17' S18' C7' -180(3) . .
C9' C17' S18' C7' 2(2) . .
C26 Si1 C21 C22 -66.5(7) . .
C20 Si1 C21 C22 171.8(5) . .
C31 Si1 C21 C22 57.6(7) . .
Si1 C21 C22 C23 173.2(6) . .
C21 C22 C23 C24 -172.5(7) . .
C22 C23 C24 C25 -68.9(12) . .
C21 Si1 C26 C27 178.7(5) . .
C20 Si1 C26 C27 -61.0(5) . .
C31 Si1 C26 C27 53.7(6) . .
Si1 C26 C27 C28 156.6(6) . .
C26 C27 C28 C29 -178.2(7) . .
C27 C28 C29 C30 179.7(8) . .
C26 Si1 C31 C32 176.5(7) . .
C21 Si1 C31 C32 53.7(8) . .
C20 Si1 C31 C32 -64.0(7) . .
Si1 C31 C32 C33 170.8(6) . .
C31 C32 C33 C34 -75.1(11) . .
C32 C33 C34 C35 -176.2(9) . .
C19 C20 Si1' C26' 140(2) . .
C19 C20 Si1' C21' -101(2) . .
C19 C20 Si1' C31' 20(2) . .
C26' Si1' C21' C22' -55.6(14) . .
C20 Si1' C21' C22' -179.0(11) . .
C31' Si1' C21' C22' 60.2(15) . .
Si1' C21' C22' C23' -179.1(12) . .
C21' C22' C23' C24' -172.2(14) . .
C22' C23' C24' C25' 58(3) . .
C21' Si1' C26' C27' -117.1(13) . .
C20 Si1' C26' C27' 4.5(14) . .
C31' Si1' C26' C27' 125.5(14) . .
Si1' C26' C27' C28' -87.0(17) . .
C26' C27' C28' C29' -122.9(17) . .
C27' C28' C29' C30' -89(3) . .
C26' Si1' C31' C32' 168.5(16) . .
C21' Si1' C31' C32' 53.0(19) . .
C20 Si1' C31' C32' -68.2(18) . .
Si1' C31' C32' C33' 168.5(14) . .
C31' C32' C33' C34' -48(3) . .
C32' C33' C34' C35' -178(2) . .
